data_2010790
loop_
_publ_author_name
'Keller, Daphne E.'
'Kooijman, Huub'
'Scheurs, Antoine M. M.'
'Kroon, Jan'
'Grech, Eugeniusz'

_publ_section_title
;
 (8-Dimethylamino-1-naphthyl)dimethylammonium
 3-carboxy-1,4,5,-6,7,7-hexachlorobicyclo[2.2.1]hept-5-ene-2-carboxylate
 hydrate
;
_journal_issue 4
_journal_name_full 'Acta Crystallographica Section C'
_journal_page_first 479
_journal_page_last 480
_journal_paper_doi 10.1107/S0108270100000664
_journal_volume 56
_journal_year 2000
_chemical_formula_iupac 'C14 H19 N2 + C9 H3 Cl6 O4 - , H2 O'
_chemical_formula_moiety 'C14 H19 N2 + C9 H3 Cl6 O4 - , H2 O'
_chemical_formula_sum 'C23 H24 Cl6 N2 O5'
_chemical_formula_weight 621.17
_chemical_name_systematic
;
(8-dimethylamino-1-naphthyl)dimethylammonium
3-carboxy-1,4,5,6,7,7-hexachloro-bicyclo[2.2.1]hept-5-ene-2-carboxylate
hydrate (1:1:1)
;
_space_group_IT_number 2
_symmetry_cell_setting triclinic
_symmetry_space_group_name_Hall '-P 1'
_symmetry_space_group_name_H-M 'P -1'
_audit_creation_method SHELXL-97
_cell_angle_alpha 113.200(7)
_cell_angle_beta 91.680(6)
_cell_angle_gamma 101.350(6)
_cell_formula_units_Z 2
_cell_length_a 8.7122(5)
_cell_length_b 12.8097(11)
_cell_length_c 13.7023(12)
_cell_measurement_reflns_used 25
_cell_measurement_temperature 295(2)
_cell_measurement_theta_max 19.31
_cell_measurement_theta_min 12.65
_cell_volume 1368.3(2)
_computing_cell_refinement 'CAD-4 Software'
_computing_data_collection 'CAD-4 Software (Enraf-Nonius, 1989)'
_computing_data_reduction 'HELENA (Spek, 1997)'
_computing_molecular_graphics 'PLATON (Spek, 1998)'
_computing_publication_material 'SHELXL97 and PLATON'
_computing_structure_refinement 'SHELXL97 (Sheldrick, 1997)'
_computing_structure_solution 'SHELXS97 (Sheldrick, 1990)'
_diffrn_ambient_temperature 295(2)
_diffrn_measured_fraction_theta_full 1.000
_diffrn_measured_fraction_theta_max 1.000
_diffrn_measurement_device_type 'Enraf-Nonius CAD4'
_diffrn_measurement_method \w/2\q
_diffrn_radiation_monochromator \b-filter
_diffrn_radiation_source 'fine-focus sealed tube'
_diffrn_radiation_type MoK\a
_diffrn_radiation_wavelength .71073
_diffrn_reflns_av_R_equivalents .036
_diffrn_reflns_av_sigmaI/netI .042
_diffrn_reflns_limit_h_max 11
_diffrn_reflns_limit_h_min -11
_diffrn_reflns_limit_k_max 16
_diffrn_reflns_limit_k_min -16
_diffrn_reflns_limit_l_max 17
_diffrn_reflns_limit_l_min -17
_diffrn_reflns_number 13079
_diffrn_reflns_theta_full 27.47
_diffrn_reflns_theta_max 27.47
_diffrn_reflns_theta_min 1.63
_diffrn_standards_decay_% 0
_diffrn_standards_interval_time 60
_diffrn_standards_number 3
_exptl_absorpt_coefficient_mu .665
_exptl_absorpt_correction_T_max .819
_exptl_absorpt_correction_T_min .745
_exptl_absorpt_correction_type \y-scan
_exptl_absorpt_process_details '(PLATON; Spek, 1998)'
_exptl_crystal_colour colourless
_exptl_crystal_density_diffrn 1.508
_exptl_crystal_density_method 'not measured'
_exptl_crystal_description block
_exptl_crystal_F_000 636
_exptl_crystal_size_max .6
_exptl_crystal_size_mid .6
_exptl_crystal_size_min .3
_refine_diff_density_max .32
_refine_diff_density_min -.40
_refine_ls_extinction_method none
_refine_ls_goodness_of_fit_ref .998
_refine_ls_hydrogen_treatment mixed
_refine_ls_matrix_type full
_refine_ls_number_parameters 335
_refine_ls_number_reflns 6272
_refine_ls_number_restraints 0
_refine_ls_restrained_S_all .998
_refine_ls_R_factor_all .070
_refine_ls_R_factor_gt .039
_refine_ls_shift/su_max .001
_refine_ls_shift/su_mean .000
_refine_ls_structure_factor_coef Fsqd
_refine_ls_weighting_details 'calc w = 1/[\s^2^(Fo^2^)+(0.0421P)^2^+0.5928P] where P=(Fo^2^+2Fc^2^)/3'
_refine_ls_weighting_scheme calc
_refine_ls_wR_factor_ref .107
_reflns_number_gt 4286
_reflns_number_total 6272
_reflns_threshold_expression I>2\s(I)
_cod_data_source_file bm1360.cif
_cod_data_source_block I
_cod_depositor_comments
;
The following automatic conversions were performed:
'_symmetry_cell_setting' value 'Triclinic' changed to 'triclinic'
according to '/home/saulius/struct/CIF-dictionaries/cif_core.dic'
dictionary named 'cif_core.dic' version 2.4.1 from
2010-06-29.

'_geom_bond_publ_flag' value 'NO' changed to 'no' according
to '/home/saulius/struct/CIF-dictionaries/cif_core.dic' dictionary named
'cif_core.dic' version 2.4.1 from 2010-06-29 (33
times).

'_geom_bond_publ_flag' value 'YES' changed to 'yes' according to
'/home/saulius/struct/CIF-dictionaries/cif_core.dic' dictionary named
'cif_core.dic' version 2.4.1 from 2010-06-29 (10 times).

Automatic conversion script
Id: cif_fix_enum 1527 2010-12-29 10:47:43Z saulius 

The following automatic conversions were performed:

'_symmetry_cell_setting' value 'Triclinic' changed to 'triclinic'
according to /home/saulius/struct/CIF-dictionaries/cif_core.dic
dictionary named 'cif_core.dic' version 2.4.1 from
2010-06-29.

'_geom_bond_publ_flag' value 'NO' changed to 'no'
according to /home/saulius/struct/CIF-dictionaries/cif_core.dic
dictionary named 'cif_core.dic' version 2.4.1 from 2010-06-29 (33
times).

'_geom_bond_publ_flag' value 'YES' changed to 'yes'
according to /home/saulius/struct/CIF-dictionaries/cif_core.dic
dictionary named 'cif_core.dic' version 2.4.1 from 2010-06-29 (10
times).

'_geom_angle_publ_flag' value 'YES' changed to 'yes'
according to /home/saulius/struct/CIF-dictionaries/cif_core.dic
dictionary named 'cif_core.dic' version 2.4.1 from 2010-06-29 (11
times).

'_geom_angle_publ_flag' value 'NO' changed to 'no' according
to /home/saulius/struct/CIF-dictionaries/cif_core.dic dictionary
named 'cif_core.dic' version 2.4.1 from 2010-06-29 (39 times).

Automatic conversion script
Id: cif_fix_values 1715 2011-07-08 13:25:40Z adriana 
;
_cod_original_cell_volume 1368.32(19)
_cod_database_code 2010790
_cod_database_fobs_code 2010790

loop_
_symmetry_equiv_pos_as_xyz
'x, y, z'
'-x, -y, -z'

loop_
_atom_site_aniso_label
_atom_site_aniso_U_11
_atom_site_aniso_U_22
_atom_site_aniso_U_33
_atom_site_aniso_U_12
_atom_site_aniso_U_13
_atom_site_aniso_U_23
N1 .0384(10) .0447(10) .0412(9) .0095(8) .0068(8) .0168(8)
N2 .0506(11) .0613(12) .0426(10) .0206(10) .0084(9) .0253(10)
C1 .0339(11) .0434(12) .0472(12) .0174(9) .0074(9) .0158(10)
C2 .0390(11) .0473(12) .0393(11) .0150(10) .0058(9) .0154(10)
C3 .0714(17) .0641(16) .0456(13) .0140(14) .0058(12) .0241(13)
C4 .086(2) .086(2) .0417(14) .0208(18) .0025(14) .0155(15)
C5 .0657(18) .0665(18) .0501(15) .0193(15) -.0038(13) -.0037(14)
C6 .0428(13) .0450(13) .0615(15) .0166(11) .0035(11) .0085(11)
C7 .0598(17) .0410(14) .098(2) .0143(12) .0067(16) .0136(15)
C8 .078(2) .0501(18) .135(3) .0122(15) .024(2) .047(2)
C9 .084(2) .0682(19) .088(2) .0211(16) .0251(17) .0496(18)
C10 .0456(13) .0502(13) .0579(14) .0200(11) .0129(11) .0263(12)
C11 .095(3) .101(3) .091(2) .035(2) -.022(2) .048(2)
C12 .0742(19) .084(2) .0627(17) .0235(16) .0329(15) .0220(16)
C13 .0395(14) .088(2) .0662(17) -.0021(13) .0091(12) .0144(16)
C14 .090(2) .0577(16) .0616(16) .0334(15) .0111(15) .0250(14)
Cl1 .0857(5) .0499(4) .0569(4) .0013(3) -.0256(3) .0033(3)
Cl4 .0760(5) .0680(4) .0531(3) .0212(3) -.0222(3) .0232(3)
Cl5 .1221(7) .0764(5) .0537(4) .0381(5) .0487(4) .0356(4)
Cl6 .0401(4) .1072(7) .1358(8) .0010(4) .0211(4) .0574(6)
Cl7A .0608(4) .0610(4) .0588(4) .0347(3) .0239(3) .0264(3)
Cl7B .0899(5) .0448(3) .0716(4) .0205(3) .0135(4) .0345(3)
O28A .0642(11) .0968(14) .0612(11) .0514(11) .0229(9) .0404(11)
O28B .0498(9) .0812(12) .0546(10) .0269(9) .0064(8) .0430(9)
O29A .0626(11) .0440(9) .0473(9) .0108(8) .0140(8) .0096(7)
O29B .0538(10) .0364(8) .0601(10) .0128(7) .0106(8) .0204(8)
C21 .0412(11) .0362(11) .0373(10) .0049(9) -.0034(9) .0123(9)
C22 .0365(10) .0402(11) .0294(9) .0128(9) .0043(8) .0156(8)
C23 .0295(9) .0362(10) .0343(9) .0097(8) .0036(8) .0154(8)
C24 .0419(11) .0399(11) .0322(10) .0130(9) -.0007(8) .0156(9)
C25 .0581(14) .0481(12) .0409(11) .0199(11) .0209(10) .0255(10)
C26 .0391(12) .0495(13) .0618(14) .0080(10) .0137(11) .0299(12)
C27 .0482(12) .0366(11) .0380(10) .0149(9) .0087(9) .0180(9)
C28 .0332(10) .0424(11) .0442(11) .0091(9) .0011(9) .0204(10)
C29 .0336(10) .0372(11) .0443(12) .0064(9) .0009(9) .0138(9)
O30 .0640(13) .140(2) .0626(12) .0559(14) .0090(10) .0364(14)

loop_
_atom_site_label
_atom_site_fract_x
_atom_site_fract_y
_atom_site_fract_z
_atom_site_U_iso_or_equiv
_atom_site_thermal_displace_type
_atom_site_occupancy
_atom_site_type_symbol
N1 .4274(2) .79225(16) .10208(15) .0416(6) Uani 1.000 N
N2 .3389(2) .69069(19) .22781(15) .0489(6) Uani 1.000 N
C1 .2808(2) .58622(19) .03054(17) .0410(7) Uani 1.000 C
C2 .3558(3) .68381(19) .01113(17) .0418(7) Uani 1.000 C
C3 .3622(3) .6769(2) -.0903(2) .0600(9) Uani 1.000 C
C4 .2930(4) .5742(3) -.1786(2) .0745(11) Uani 1.000 C
C5 .2194(4) .4800(3) -.1635(2) .0692(10) Uani 1.000 C
C6 .2108(3) .4811(2) -.0604(2) .0531(8) Uani 1.000 C
C7 .1352(3) .3826(2) -.0453(3) .0706(10) Uani 1.000 C
C8 .1277(4) .3843(3) .0536(4) .0848(13) Uani 1.000 C
C9 .1965(4) .4860(3) .1432(3) .0735(11) Uani 1.000 C
C10 .2704(3) .5844(2) .1335(2) .0483(8) Uani 1.000 C
C11 .4641(4) .6764(3) .2937(3) .0916(16) Uani 1.000 C
C12 .2168(4) .7392(3) .2927(2) .0748(11) Uani 1.000 C
C13 .6013(3) .8224(3) .1056(2) .0725(10) Uani 1.000 C
C14 .3562(4) .8902(2) .1097(2) .0670(10) Uani 1.000 C
Cl1 -.23133(10) .63941(6) .45831(6) .0730(3) Uani 1.000 Cl
Cl4 .18774(9) .87102(6) .82435(5) .0661(2) Uani 1.000 Cl
Cl5 -.16978(11) .88067(7) .88994(5) .0780(3) Uani 1.000 Cl
Cl6 -.42978(9) .73966(9) .66334(9) .0940(4) Uani 1.000 Cl
Cl7A .16982(8) .71621(6) .55167(5) .0561(2) Uani 1.000 Cl
Cl7B -.03243(9) .60440(5) .65705(6) .0644(2) Uani 1.000 Cl
O28A -.2680(2) .96606(18) .62968(14) .0661(7) Uani 1.000 O
O28B -.20688(19) .94016(16) .46864(13) .0551(6) Uani 1.000 O
O29A .0090(2) 1.08385(14) .83283(13) .0542(6) Uani 1.000 O
O29B .0780(2) 1.13227(13) .70034(13) .0494(5) Uani 1.000 O
C21 -.1357(2) .75166(18) .57849(16) .0399(6) Uani 1.000 C
C22 -.0629(2) .86740(17) .56825(15) .0343(6) Uani 1.000 C
C23 .0568(2) .93294(17) .67242(15) .0327(5) Uani 1.000 C
C24 .0337(2) .84618(18) .72709(15) .0373(6) Uani 1.000 C
C25 -.1304(3) .8324(2) .76085(17) .0452(7) Uani 1.000 C
C26 -.2303(3) .7774(2) .6737(2) .0480(8) Uani 1.000 C
C27 .0094(3) .72899(18) .62807(16) .0392(6) Uani 1.000 C
C28 -.1906(2) .93008(18) .55544(17) .0390(6) Uani 1.000 C
C29 .0429(2) 1.05569(18) .74321(17) .0396(6) Uani 1.000 C
O30 -.5503(3) 1.0333(3) .64988(18) .0855(9) Uani 1.000 O
H1N .4097(13) .7805(8) .156(4) .0500 Uiso .60(5) H
H3 .41350 .74180 -.10100 .0720 Uiso 1.000 H
H4 .29770 .57090 -.24750 .0890 Uiso 1.000 H
H5 .17290 .41220 -.22270 .0830 Uiso 1.000 H
H7 .08920 .31460 -.10450 .0850 Uiso 1.000 H
H8 .07690 .31790 .06210 .1020 Uiso 1.000 H
H9 .19150 .48610 .21090 .0880 Uiso 1.000 H
H11A .50520 .74890 .35400 .1380 Uiso 1.000 H
H11B .54740 .65350 .25140 .1380 Uiso 1.000 H
H11C .42100 .61740 .31830 .1380 Uiso 1.000 H
H12A .26610 .80910 .35360 .1120 Uiso 1.000 H
H12B .16020 .68310 .31650 .1120 Uiso 1.000 H
H12C .14500 .75690 .25020 .1120 Uiso 1.000 H
H13A .64400 .89410 .16650 .1090 Uiso 1.000 H
H13B .62810 .83150 .04140 .1090 Uiso 1.000 H
H13C .64440 .76120 .11100 .1090 Uiso 1.000 H
H14A .40750 .95880 .17120 .1000 Uiso 1.000 H
H14B .24600 .87100 .11650 .1000 Uiso 1.000 H
H14C .36880 .90460 .04640 .1000 Uiso 1.000 H
H2N .388(5) .748(6) .202(2) .0590 Uiso .40(5) H
H22 -.00440 .85010 .50580 .0410 Uiso 1.000 H
H23 .16320 .93840 .65060 .0390 Uiso 1.000 H
H29B .11700 1.10320 .64500 .0740 Uiso 1.000 H
H30A -.477(5) .999(4) .626(3) .1280 Uiso 1.000 H
H30B -.598(5) 1.031(4) .591(4) .1280 Uiso 1.000 H

loop_
_atom_type_symbol
_atom_type_description
_atom_type_scat_dispersion_real
_atom_type_scat_dispersion_imag
_atom_type_scat_source
C C .0033 .0016 'International Tables Vol C Tables 4.2.6.8 and 6.1.1.4'
Cl Cl .1484 .1585 'International Tables Vol C Tables 4.2.6.8 and 6.1.1.4'
H H .0000 .0000 'International Tables Vol C Tables 4.2.6.8 and 6.1.1.4'
N N .0061 .0033 'International Tables Vol C Tables 4.2.6.8 and 6.1.1.4'
O O .0106 .0060 'International Tables Vol C Tables 4.2.6.8 and 6.1.1.4'

loop_
_geom_angle_atom_site_label_1
_geom_angle_atom_site_label_2
_geom_angle_atom_site_label_3
_geom_angle
_geom_angle_publ_flag
C29 O29B H29B 109.5 ?
H30A O30 H30B 102(4) yes
C2 N1 C13 112.0(2) yes
C2 N1 C14 113.28(19) yes
C14 N1 C13 112.0(2) yes
C2 N1 H1N 106.3 no
C13 N1 H1N 106.3 no
C14 N1 H1N 106.3 no
C10 N2 C11 113.2(2) yes
C10 N2 C12 111.9(2) yes
C11 N2 C12 111.4(2) yes
C10 N2 H2N 106.6 ?
C11 N2 H2N 106.6 ?
C12 N2 H2N 106.6 ?
C2 C1 C6 117.4(2) ?
C2 C1 C10 125.1(2) ?
C6 C1 C10 117.4(2) ?
N1 C2 C1 118.75(19) yes
N1 C2 C3 120.2(2) yes
C1 C2 C3 121.0(2) ?
C2 C3 C4 121.2(3) ?
C2 C3 H3 119.4 no
C4 C3 H3 119.4 no
C3 C4 C5 119.6(3) ?
C3 C4 H4 120.2 no
C5 C4 H4 120.2 no
C4 C5 C6 121.9(3) ?
C4 C5 H5 119.0 no
C6 C5 H5 119.0 no
C7 C6 C5 121.7(3) ?
C7 C6 C1 119.6(3) ?
C5 C6 C1 118.8(3) ?
C8 C7 C6 121.3(3) ?
C8 C7 H7 119.4 no
C6 C7 H7 119.4 no
C7 C8 C9 119.9(4) ?
C7 C8 H8 120.1 no
C9 C8 H8 120.1 no
C8 C9 C10 121.5(4) ?
C8 C9 H9 119.3 no
C10 C9 H9 119.3 no
N2 C10 C1 118.7(2) yes
N2 C10 C9 120.9(3) yes
C9 C10 C1 120.4(3) ?
N2 C11 H11A 109.5 no
N2 C11 H11B 109.5 no
N2 C11 H11C 109.5 no
H11A C11 H11B 109.5 no
H11A C11 H11C 109.5 no
H11B C11 H11C 109.5 no
N2 C12 H12A 109.5 no
N2 C12 H12B 109.5 no
N2 C12 H12C 109.5 no
H12A C12 H12B 109.5 no
H12A C12 H12C 109.5 no
H12B C12 H12C 109.5 no
N1 C13 H13A 109.5 no
N1 C13 H13B 109.5 no
N1 C13 H13C 109.5 no
H13A C13 H13B 109.5 no
H13A C13 H13C 109.5 no
H13B C13 H13C 109.5 no
N1 C14 H14A 109.5 no
N1 C14 H14B 109.5 no
N1 C14 H14C 109.5 no
H14A C14 H14B 109.5 no
H14A C14 H14C 109.5 no
H14B C14 H14C 109.5 no
Cl1 C21 C22 113.80(14) no
Cl1 C21 C27 115.64(16) no
Cl1 C21 C26 116.06(16) no
C22 C21 C26 109.45(18) no
C22 C21 C27 101.43(16) no
C26 C21 C27 98.57(17) no
C21 C22 C23 101.54(16) no
C21 C22 C28 111.57(16) no
C23 C22 C28 116.09(17) no
C21 C22 H22 109.1 no
C23 C22 H22 109.1 no
C28 C22 H22 109.1 no
C22 C23 C24 103.07(17) no
C22 C23 C29 116.08(16) no
C24 C23 C29 114.84(16) no
Cl4 C23 C24 114.96(14) no
C22 C23 H23 107.5 no
C24 C23 H23 107.5 no
C29 C23 H23 107.5 no
C23 C24 C27 100.42(16) no
C22 C24 C25 109.87(17) no
C25 C24 C27 98.95(18) no
Cl4 C24 C25 115.68(15) no
Cl4 C24 C27 114.88(16) no
Cl5 C25 C24 124.33(17) no
Cl5 C25 C26 128.2(2) no
C24 C25 C26 107.5(2) no
C21 C26 C25 107.8(2) no
Cl6 C26 C21 124.20(18) no
Cl6 C26 C25 128.0(2) no
C21 C27 C24 92.18(17) no
Cl7A C27 Cl7B 106.72(14) no
Cl7A C27 C21 115.10(15) no
Cl7A C27 C24 114.19(17) no
Cl7B C27 C21 114.07(17) no
Cl7B C27 C24 114.44(15) no
O28A C28 O28B 125.1(2) yes
O28A C28 C22 118.2(2) yes
O28B C28 C22 116.73(18) yes
O29A C29 O29B 121.5(2) yes
O29A C29 C23 123.6(2) yes
O29B C29 C23 114.81(18) yes

loop_
_geom_bond_atom_site_label_1
_geom_bond_atom_site_label_2
_geom_bond_site_symmetry_2
_geom_bond_distance
_geom_bond_publ_flag
Cl1 C21 . 1.748(2) no
Cl4 C24 . 1.753(2) no
Cl5 C25 . 1.699(2) no
Cl6 C26 . 1.696(3) no
Cl7A C27 . 1.765(2) no
Cl7B C27 . 1.765(2) no
O28A C28 . 1.223(3) yes
O28B C28 . 1.253(2) yes
O29A C29 . 1.200(3) yes
O29B C29 . 1.322(3) yes
O29B H29B . .82 ?
O30 H30A . .85(5) ?
O30 H30B . .88(5) ?
N1 C2 . 1.456(3) yes
N1 C13 . 1.482(3) yes
N1 C14 . 1.475(4) yes
N1 H1N . .82(4) ?
N2 C10 . 1.459(3) yes
N2 C12 . 1.479(4) yes
N2 C11 . 1.480(4) yes
N2 H2N . .97(7) ?
C1 C2 . 1.418(4) ?
C1 C6 . 1.431(3) ?
C1 C10 . 1.425(3) ?
C2 C3 . 1.361(3) ?
C3 C4 . 1.396(4) ?
C3 H3 . .93 no
C4 H4 . .93 no
C5 C4 . 1.345(5) ?
C5 H5 . .93 no
C6 C5 . 1.412(4) ?
C6 C7 . 1.398(4) ?
C7 C8 . 1.350(6) ?
C7 H7 . .93 no
C8 H8 . .93 no
C9 C8 . 1.398(6) ?
C9 H9 . .93 no
C10 C9 . 1.356(5) ?
C11 H11A . .96 no
C11 H11B . .96 no
C11 H11C . .96 no
C12 H12A . .96 no
C12 H12B . .96 no
C12 H12C . .96 no
C13 H13A . .96 no
C13 H13B . .96 no
C13 H13C . .96 no
C14 H14A . .96 no
C14 H14B . .96 no
C14 H14C . .96 no
C21 C26 . 1.523(3) no
C21 C27 . 1.547(3) no
C22 C21 . 1.555(3) no
C22 C23 . 1.566(3) ?
C22 C28 . 1.538(3) ?
C22 H22 . .98 no
C23 C29 . 1.519(3) ?
C23 H23 . .98 no
C24 C23 . 1.554(3) no
C24 C25 . 1.514(3) no
C24 C27 . 1.547(3) no
C25 C26 . 1.309(3) no

loop_
_geom_hbond_atom_site_label_D
_geom_hbond_atom_site_label_H
_geom_hbond_atom_site_label_A
_geom_hbond_site_symmetry_A
_geom_hbond_distance_DH
_geom_hbond_distance_HA
_geom_hbond_distance_DA
_geom_hbond_angle_DHA
_geom_hbond_publ_flag
N1 H1N N2 . .82(4) 1.82(3) 2.589(3) 154(4) yes
N2 H2N N1 . .97(7) 1.70(5) 2.589(3) 152(4) yes
O29B H29B O28B 2_576 .82 1.70 2.520(2) 173 yes
O30 H30B O28B 2_476 .89(5) 2.02(5) 2.783(3) 143(4) yes
O30 H30A O28A . .85(5) 1.95(5) 2.749(3) 156(4) yes
C9 H9 Cl7B 2_566 .93 2.78 3.599(4) 148 yes
C12 H12C O29B 2_576 .96 2.58 3.297(4) 132 yes
C13 H13A O30 2_576 .96 2.54 3.220(3) 128 yes
C14 H14B O29A 2_576 .96 2.46 3.348(4) 155 yes
C23 H23 Cl7A . .98 2.64 2.994(2) 102 yes
C23 H23 O30 1_655 .98 2.55 3.480(4) 157 yes

loop_
_geom_torsion_atom_site_label_1
_geom_torsion_atom_site_label_2
_geom_torsion_atom_site_label_3
_geom_torsion_atom_site_label_4
_geom_torsion
_geom_torsion_publ_flag
C14 N1 C2 C3 62.0(3) no
C14 N1 C2 C1 -118.4(2) no
C13 N1 C2 C3 -65.9(3) no
C13 N1 C2 C1 113.7(3) no
C11 N2 C10 C9 60.8(4) no
C12 N2 C10 C9 -66.1(4) no
C12 N2 C10 C1 113.1(3) no
C11 N2 C10 C1 -120.0(3) no
C2 C1 C6 C7 -179.9(2) no
C2 C1 C6 C5 -.2(4) no
C10 C1 C2 C3 178.9(2) no
C6 C1 C10 C9 .0(4) no
C6 C1 C2 C3 -.7(4) no
C6 C1 C2 N1 179.7(2) no
C6 C1 C10 N2 -179.2(2) no
C10 C1 C2 N1 -.7(4) no
C10 C1 C6 C7 .5(3) no
C2 C1 C10 N2 1.1(3) no
C10 C1 C6 C5 -179.9(3) no
C2 C1 C10 C9 -179.7(3) no
C1 C2 C3 C4 1.1(4) no
N1 C2 C3 C4 -179.3(3) no
C2 C3 C4 C5 -.4(5) no
C3 C4 C5 C6 -.6(5) no
C4 C5 C6 C1 .9(5) no
C4 C5 C6 C7 -179.5(3) no
C5 C6 C7 C8 179.9(5) no
C1 C6 C7 C8 -.4(4) no
C6 C7 C8 C9 .0(5) no
C7 C8 C9 C10 .5(5) no
C8 C9 C10 C1 -.5(5) no
C8 C9 C10 N2 178.7(3) no
C26 C21 C22 C23 66.35(19) no
Cl1 C21 C22 C23 -161.98(13) no
Cl1 C21 C22 C28 73.74(18) no
C27 C21 C22 C28 -161.40(16) no
Cl1 C21 C26 Cl6 -21.0(3) no
Cl1 C21 C26 C25 159.2(2) no
C22 C21 C26 Cl6 109.5(2) no
C22 C21 C26 C25 -70.3(3) no
C26 C21 C22 C28 -57.9(2) no
C27 C21 C22 C23 -37.11(17) no
Cl1 C21 C27 Cl7A 64.8(2) no
Cl1 C21 C27 Cl7B -59.06(19) no
Cl1 C21 C27 C24 -177.13(15) no
C22 C21 C27 Cl7A -58.82(19) no
C22 C21 C27 Cl7B 177.32(14) no
C22 C21 C27 C24 59.25(17) no
C26 C21 C27 Cl7A -170.79(17) no
C26 C21 C27 Cl7B 65.4(2) no
C26 C21 C27 C24 -52.7(2) no
C27 C21 C26 C25 35.1(3) no
C27 C21 C26 Cl6 -145.1(2) no
C21 C22 C23 C29 -127.00(18) no
C28 C22 C23 C24 120.61(18) no
C21 C22 C28 O28A 64.6(3) no
C21 C22 C28 O28B -115.4(2) no
C28 C22 C23 C29 -5.8(3) no
C21 C22 C23 C24 -.57(17) no
C23 C22 C28 O28B 128.9(2) no
C23 C22 C28 O28A -51.1(3) no
C22 C23 C24 C25 -65.63(19) no
C22 C23 C24 C27 37.95(18) no
C29 C23 C24 C25 61.6(2) no
C29 C23 C24 C27 165.16(17) no
C29 C23 C24 Cl4 -70.97(18) no
C22 C23 C24 Cl4 161.82(13) no
C24 C23 C29 O29A -3.6(3) no
C24 C23 C29 O29B 173.55(16) no
C22 C23 C29 O29A 116.7(2) no
C22 C23 C29 O29B -66.2(2) no
C23 C24 C25 Cl5 -111.8(2) no
Cl4 C24 C25 Cl5 20.4(3) no
Cl4 C24 C25 C26 -159.2(2) no
C27 C24 C25 C26 -35.9(3) no
Cl4 C24 C27 Cl7A -64.0(2) no
Cl4 C24 C27 Cl7B 59.4(2) no
Cl4 C24 C27 C21 177.12(15) no
C23 C24 C27 Cl7A 59.89(18) no
C23 C24 C27 Cl7B -176.71(15) no
C23 C24 C27 C21 -58.96(17) no
C25 C24 C27 Cl7A 172.15(16) no
C25 C24 C27 Cl7B -64.4(2) no
C25 C24 C27 C21 53.30(19) no
C23 C24 C25 C26 68.6(3) no
C27 C24 C25 Cl5 143.7(2) no
Cl5 C25 C26 Cl6 1.1(4) no
C24 C25 C26 C21 .5(3) no
Cl5 C25 C26 C21 -179.1(2) no
C24 C25 C26 Cl6 -179.3(2) no
